data_1005050
loop_
_publ_author_name
'Niewa, R'
'DiSalvo, F J'

_publ_section_title
;
Breaking up chains: the nitridocuprates(I) Ba (Cu N), Ba16 ((Cu N)8)
(Cu2 N3) (Cu3 N4) and Ca4 Ba (Cu N2)2
;
_journal_coden_ASTM JALCEU
_journal_name_full 'Journal of Alloys Compd.'
_journal_page_first 153
_journal_page_last 160
_journal_paper_doi 10.1016/S0925-8388(98)00657-4
_journal_volume 279
_journal_year 1998
_chemical_formula_structural 'Ba (Cu N)'
_chemical_formula_sum 'Ba Cu N'
_chemical_name_systematic 'Barium nitrocuprate(I)'
_space_group_IT_number 15
_symmetry_cell_setting monoclinic
_symmetry_Int_Tables_number 15
_symmetry_space_group_name_Hall '-C 2yc'
_symmetry_space_group_name_H-M 'C 1 2/c 1'
_cell_angle_alpha 90
_cell_angle_beta 102.960(2)
_cell_angle_gamma 90
_cell_formula_units_Z 12
_cell_length_a 14.462(2)
_cell_length_b 5.5700(8)
_cell_length_c 9.478(1)
_cell_volume 744.0
_refine_ls_R_factor_all 0.038
_cod_database_code 1005050

loop_
_symmetry_equiv_pos_as_xyz
x,y,z
-x,y,1/2-z
-x,-y,-z
x,-y,1/2+z
1/2+x,1/2+y,z
1/2-x,1/2+y,1/2-z
1/2-x,1/2-y,-z
1/2+x,1/2-y,1/2+z

loop_
_atom_site_aniso_label
_atom_site_aniso_U_11
_atom_site_aniso_U_12
_atom_site_aniso_U_13
_atom_site_aniso_U_22
_atom_site_aniso_U_23
_atom_site_aniso_U_33
Ba1 0.0070(7) 0.0001(3) 0.0042(3) 0.0110(6) -0.0006(3) 0.0081(7)
Ba2 0.0073(8) 0. 0.0027(5) 0.0105(7) 0. 0.0076(7)
Cu1 0.005(1) -0.0014(6) 0.0051(7) 0.0104(9) 0.0017(6) 0.012(1)
Cu2 0.003(1) 0.0007(8) 0.0034(9) 0.011(1) 0.0021(8) 0.010(1)
N1 0.008(6) -0.001(5) 0.008(5) 0.011(5) 0.001(5) 0.018(6)
N2 0.015(9) 0.002(7) 0.009(7) 0.014(8) -0.002(7) 0.019(8)

loop_
_atom_site_label
_atom_site_type_symbol
_atom_site_symmetry_multiplicity
_atom_site_Wyckoff_symbol
_atom_site_fract_x
_atom_site_fract_y
_atom_site_fract_z
_atom_site_occupancy
_atom_site_attached_hydrogens
_atom_site_calc_flag
Ba1 Ba2+ 8 f 0.33098(6) 0.2637(1) 0.37120(8) 1. 0 d
Ba2 Ba2+ 4 e 0. 0.2802(2) 0.25 1. 0 d
Cu1 Cu1+ 8 f 0.4266(1) 0.2651(3) 0.0606(2) 1. 0 d
Cu2 Cu1+ 4 c 0.25 0.25 0. 1. 0 d
N1 N3- 8 f 0.3416(8) 0.039(2) 0.109(1) 1. 0 d
N2 N3- 4 a 0. 0. 0. 1. 0 d

loop_
_atom_type_symbol
_atom_type_oxidation_number
Ba2+ 2.000
Cu1+ 1.000
N3- -3.000
